data_7001688
loop_
_publ_author_name
'Liu, Cai-Ming'
'Xiong, Ming'
'Zhang, De-Qing'
'Du, Miao'
'Zhu, Dao-Ben'

_publ_section_title
;
 Two- and three-dimensional lanthanide--organic frameworks constructed
 using 1-hydro-6-oxopyridine-3-carboxylate and oxalate ligands
;
_journal_issue 29
_journal_name_full 'Dalton Transactions'
_journal_page_first 5666
_journal_paper_doi 10.1039/b903613j
_journal_year 2009
_chemical_formula_sum 'C8 H10 Eu N O10'
_chemical_formula_weight 432.13
_chemical_name_systematic
;
?
;
_space_group_IT_number 2
_symmetry_cell_setting triclinic
_symmetry_space_group_name_Hall '-P 1'
_symmetry_space_group_name_H-M 'P -1'
_atom_sites_solution_hydrogens geom
_atom_sites_solution_primary direct
_atom_sites_solution_secondary difmap
_audit_creation_method SHELXL-97
_cell_angle_alpha 112.56(3)
_cell_angle_beta 104.79(3)
_cell_angle_gamma 101.47(3)
_cell_formula_units_Z 2
_cell_length_a 8.222(2)
_cell_length_b 8.698(2)
_cell_length_c 10.157(2)
_cell_measurement_temperature 293(2)
_cell_volume 611.7(4)
_computing_cell_refinement SMART
_computing_data_collection 'SMART (Bruker, 2000)'
_computing_data_reduction 'SAINT (Bruker, 2000)'
_computing_molecular_graphics 'SHELXL-97 (Sheldrick, 1997)'
_computing_publication_material 'SHELXL-97 (Sheldrick, 1997)'
_computing_structure_refinement 'SHELXL-97 (Sheldrick, 1997)'
_computing_structure_solution 'SHELXS-97 (Sheldrick, 1990)'
_diffrn_ambient_temperature 293(2)
_diffrn_detector_area_resol_mean '15x15 microns'
_diffrn_measured_fraction_theta_full 0.991
_diffrn_measured_fraction_theta_max 0.991
_diffrn_measurement_device_type 'CCD area dtetector'
_diffrn_measurement_method 'phi and omega scans'
_diffrn_radiation_monochromator graphite
_diffrn_radiation_source 'fine-focus sealed tube'
_diffrn_radiation_type MoK\a
_diffrn_radiation_wavelength 0.71073
_diffrn_reflns_av_R_equivalents 0.0192
_diffrn_reflns_av_sigmaI/netI 0.0328
_diffrn_reflns_limit_h_max 9
_diffrn_reflns_limit_h_min -9
_diffrn_reflns_limit_k_max 10
_diffrn_reflns_limit_k_min -8
_diffrn_reflns_limit_l_max 10
_diffrn_reflns_limit_l_min -12
_diffrn_reflns_number 3449
_diffrn_reflns_theta_full 25.00
_diffrn_reflns_theta_max 25.00
_diffrn_reflns_theta_min 2.33
_exptl_absorpt_coefficient_mu 5.180
_exptl_absorpt_correction_T_max 1.000000
_exptl_absorpt_correction_T_min 0.451656
_exptl_absorpt_correction_type 'empirical(SADABS, Sheldrick 1996)'
_exptl_crystal_colour P-1
_exptl_crystal_density_diffrn 2.346
_exptl_crystal_density_method 'not measured'
_exptl_crystal_description TRICLINIC
_exptl_crystal_F_000 416
_exptl_crystal_size_max 0.30
_exptl_crystal_size_mid 0.30
_exptl_crystal_size_min 0.10
_refine_diff_density_max 0.961
_refine_diff_density_min -0.581
_refine_diff_density_rms 0.100
_refine_ls_extinction_method none
_refine_ls_goodness_of_fit_ref 1.103
_refine_ls_hydrogen_treatment constr
_refine_ls_matrix_type full
_refine_ls_number_parameters 181
_refine_ls_number_reflns 2149
_refine_ls_number_restraints 0
_refine_ls_restrained_S_all 1.103
_refine_ls_R_factor_all 0.0206
_refine_ls_R_factor_gt 0.0202
_refine_ls_shift/su_max 0.001
_refine_ls_shift/su_mean 0.000
_refine_ls_structure_factor_coef Fsqd
_refine_ls_weighting_details 'calc w=1/[\s^2^(Fo^2^)+(0.0157P)^2^+0.7271P] where P=(Fo^2^+2Fc^2^)/3'
_refine_ls_weighting_scheme calc
_refine_ls_wR_factor_gt 0.0511
_refine_ls_wR_factor_ref 0.0513
_reflns_number_gt 2108
_reflns_number_total 2149
_reflns_threshold_expression >2sigma(I)
_cod_data_source_file b903613j.txt
_cod_data_source_block Eu
_cod_depositor_comments
;
The following automatic conversions were performed:
'_symmetry_cell_setting' value 'TRICLINIC' changed to 'triclinic'
according to '/home/saulius/struct/CIF-dictionaries/cif_core.dic'
dictionary named 'cif_core.dic' version 2.4.1 from 2010-06-29.

Automatic conversion script
Id: cif_fix_enum 1527 2010-12-29 10:47:43Z saulius 
;
_cod_original_cell_volume 611.7(2)
_cod_original_sg_symbol_H-M P-1
_cod_database_code 7001688

loop_
_symmetry_equiv_pos_as_xyz
'x, y, z'
'-x, -y, -z'

loop_
_atom_site_label
_atom_site_type_symbol
_atom_site_fract_x
_atom_site_fract_y
_atom_site_fract_z
_atom_site_U_iso_or_equiv
_atom_site_adp_type
_atom_site_occupancy
_atom_site_symmetry_multiplicity
_atom_site_calc_flag
_atom_site_refinement_flags
_atom_site_disorder_assembly
_atom_site_disorder_group
Eu1 Eu 0.39773(2) 0.835011(19) 0.639764(17) 0.02351(8) Uani 1 1 d . . .
C1 C 0.1527(5) 0.3744(5) -0.1958(4) 0.0325(8) Uani 1 1 d . . .
C2 C 0.1220(5) 0.5390(5) -0.1613(4) 0.0350(9) Uani 1 1 d . . .
H2A H 0.0621 0.5600 -0.2402 0.042 Uiso 1 1 calc R . .
C3 C 0.1801(5) 0.6654(5) -0.0132(4) 0.0300(8) Uani 1 1 d . . .
H3A H 0.1626 0.7734 0.0074 0.036 Uiso 1 1 calc R . .
C4 C 0.2665(5) 0.6358(4) 0.1099(4) 0.0255(7) Uani 1 1 d . . .
C5 C 0.2930(5) 0.4779(5) 0.0758(4) 0.0331(8) Uani 1 1 d . . .
H5A H 0.3473 0.4537 0.1544 0.040 Uiso 1 1 calc R . .
C6 C 0.3234(4) 0.7713(4) 0.2715(4) 0.0243(7) Uani 1 1 d . . .
C7 C 0.5536(5) 0.9369(4) 1.0019(4) 0.0243(7) Uani 1 1 d . . .
C8 C 0.4069(5) 0.4427(4) 0.4868(4) 0.0285(8) Uani 1 1 d . . .
N1 N 0.2408(5) 0.3556(4) -0.0721(4) 0.0357(8) Uani 1 1 d . . .
H1A H 0.2647 0.2595 -0.0894 0.043 Uiso 1 1 calc R . .
O1 O 0.1041(4) 0.2509(4) -0.3281(3) 0.0473(8) Uani 1 1 d . . .
O1W O 0.0807(4) 0.7253(5) 0.5820(4) 0.0562(9) Uani 1 1 d . . .
O2 O 0.3396(4) 0.7227(3) 0.3733(3) 0.0344(6) Uani 1 1 d . . .
O2W O 0.2752(4) 1.0320(4) 0.5695(3) 0.0372(6) Uani 1 1 d . . .
O3 O 0.3502(3) 0.9301(3) 0.2962(3) 0.0298(5) Uani 1 1 d . . .
O3W O 0.9747(5) 0.9217(7) 0.8454(5) 0.0936(16) Uani 1 1 d . . .
O4 O 0.5505(4) 0.8292(3) 0.8770(3) 0.0336(6) Uani 1 1 d . . .
O5 O 0.6336(4) 0.9517(3) 1.1314(3) 0.0324(6) Uani 1 1 d . . .
O6 O 0.3134(4) 0.5210(3) 0.5465(3) 0.0379(6) Uani 1 1 d . . .
O7 O 0.3646(3) 0.2792(3) 0.4057(3) 0.0329(6) Uani 1 1 d . . .
H2WA H 0.2172 1.1023 0.5946 0.039 Uiso 1 1 d R . .
H2WB H 0.2727 1.0259 0.4833 0.039 Uiso 1 1 d R . .
H1WA H 0.0189 0.7532 0.5190 0.039 Uiso 1 1 d R . .
H3WA H 0.8751 0.8102 0.7766 0.039 Uiso 1 1 d R . .
H1WB H -0.0249 0.6515 0.5364 0.039 Uiso 1 1 d R . .
H3WB H 0.8648 0.9109 0.8217 0.039 Uiso 1 1 d R . .

loop_
_atom_site_aniso_label
_atom_site_aniso_U_11
_atom_site_aniso_U_22
_atom_site_aniso_U_33
_atom_site_aniso_U_23
_atom_site_aniso_U_13
_atom_site_aniso_U_12
Eu1 0.03338(12) 0.01789(11) 0.01606(11) 0.00401(8) 0.00937(8) 0.00945(8)
C1 0.037(2) 0.030(2) 0.0254(19) 0.0055(16) 0.0107(16) 0.0150(16)
C2 0.043(2) 0.035(2) 0.0250(19) 0.0113(16) 0.0091(16) 0.0181(18)
C3 0.040(2) 0.0203(18) 0.0271(18) 0.0072(15) 0.0120(16) 0.0127(15)
C4 0.0340(19) 0.0210(17) 0.0209(17) 0.0072(14) 0.0111(14) 0.0114(15)
C5 0.046(2) 0.0250(19) 0.0242(18) 0.0081(15) 0.0097(16) 0.0149(17)
C6 0.0275(17) 0.0215(17) 0.0215(17) 0.0066(14) 0.0083(14) 0.0105(14)
C7 0.0299(18) 0.0230(17) 0.0206(17) 0.0084(14) 0.0104(14) 0.0118(15)
C8 0.044(2) 0.0207(18) 0.0226(17) 0.0090(14) 0.0155(16) 0.0124(16)
N1 0.053(2) 0.0240(16) 0.0243(16) 0.0039(13) 0.0082(14) 0.0225(15)
O1 0.0588(19) 0.0449(18) 0.0220(14) -0.0019(13) 0.0084(13) 0.0283(15)
O1W 0.0310(15) 0.062(2) 0.080(2) 0.0463(19) 0.0089(15) 0.0100(14)
O2 0.0554(17) 0.0279(14) 0.0212(13) 0.0101(11) 0.0149(12) 0.0176(13)
O2W 0.0517(17) 0.0425(16) 0.0304(14) 0.0190(12) 0.0210(13) 0.0292(14)
O3 0.0380(14) 0.0196(13) 0.0255(12) 0.0058(10) 0.0084(11) 0.0103(11)
O3W 0.038(2) 0.141(4) 0.080(3) 0.029(3) 0.016(2) 0.035(2)
O4 0.0540(17) 0.0327(14) 0.0206(13) 0.0100(11) 0.0167(12) 0.0277(13)
O5 0.0451(15) 0.0391(15) 0.0178(12) 0.0114(11) 0.0112(11) 0.0271(13)
O6 0.0519(17) 0.0216(13) 0.0442(16) 0.0096(12) 0.0317(14) 0.0132(12)
O7 0.0418(15) 0.0165(12) 0.0309(14) 0.0027(10) 0.0126(12) 0.0085(11)

loop_
_atom_type_symbol
_atom_type_description
_atom_type_scat_dispersion_real
_atom_type_scat_dispersion_imag
_atom_type_scat_source
C C 0.0033 0.0016 'International Tables Vol C Tables 4.2.6.8 and 6.1.1.4'
H H 0.0000 0.0000 'International Tables Vol C Tables 4.2.6.8 and 6.1.1.4'
Eu Eu -0.1578 3.6682 'International Tables Vol C Tables 4.2.6.8 and 6.1.1.4'
N N 0.0061 0.0033 'International Tables Vol C Tables 4.2.6.8 and 6.1.1.4'
O O 0.0106 0.0060 'International Tables Vol C Tables 4.2.6.8 and 6.1.1.4'

loop_
_geom_angle_atom_site_label_1
_geom_angle_atom_site_label_2
_geom_angle_atom_site_label_3
_geom_angle
_geom_angle_site_symmetry_1
_geom_angle_site_symmetry_3
_geom_angle_publ_flag
O3 Eu1 O2 92.82(10) 2_676 . ?
O3 Eu1 O2W 76.30(10) 2_676 . ?
O2 Eu1 O2W 75.34(9) . . ?
O3 Eu1 O6 138.03(9) 2_676 . ?
O2 Eu1 O6 75.95(10) . . ?
O2W Eu1 O6 135.72(10) . . ?
O3 Eu1 O1W 148.56(10) 2_676 . ?
O2 Eu1 O1W 89.14(12) . . ?
O2W Eu1 O1W 73.88(11) . . ?
O6 Eu1 O1W 72.70(11) . . ?
O3 Eu1 O7 70.88(9) 2_676 2_666 ?
O2 Eu1 O7 73.26(10) . 2_666 ?
O2W Eu1 O7 132.66(9) . 2_666 ?
O6 Eu1 O7 67.15(9) . 2_666 ?
O1W Eu1 O7 138.90(11) . 2_666 ?
O3 Eu1 O4 87.82(10) 2_676 . ?
O2 Eu1 O4 146.32(9) . . ?
O2W Eu1 O4 136.86(9) . . ?
O6 Eu1 O4 81.21(10) . . ?
O1W Eu1 O4 107.39(11) . . ?
O7 Eu1 O4 75.21(9) 2_666 . ?
O3 Eu1 O5 83.69(10) 2_676 2_677 ?
O2 Eu1 O5 147.64(9) . 2_677 ?
O2W Eu1 O5 72.58(9) . 2_677 ?
O6 Eu1 O5 126.36(9) . 2_677 ?
O1W Eu1 O5 78.14(12) . 2_677 ?
O7 Eu1 O5 134.01(9) 2_666 2_677 ?
O4 Eu1 O5 65.91(8) . 2_677 ?
O1 C1 N1 119.8(4) . . ?
O1 C1 C2 124.7(4) . . ?
N1 C1 C2 115.5(3) . . ?
C3 C2 C1 120.3(4) . . ?
C3 C2 H2A 119.9 . . ?
C1 C2 H2A 119.9 . . ?
C2 C3 C4 121.3(3) . . ?
C2 C3 H3A 119.3 . . ?
C4 C3 H3A 119.3 . . ?
C5 C4 C3 117.9(3) . . ?
C5 C4 C6 120.9(3) . . ?
C3 C4 C6 121.2(3) . . ?
N1 C5 C4 120.3(4) . . ?
N1 C5 H5A 119.8 . . ?
C4 C5 H5A 119.8 . . ?
O2 C6 O3 124.2(3) . . ?
O2 C6 C4 118.7(3) . . ?
O3 C6 C4 117.2(3) . . ?
O4 C7 O5 126.4(3) . . ?
O4 C7 C7 117.3(4) . 2_677 ?
O5 C7 C7 116.4(4) . 2_677 ?
O6 C8 O7 126.5(4) . . ?
O6 C8 C8 117.1(4) . 2_666 ?
O7 C8 C8 116.3(4) . 2_666 ?
C5 N1 C1 124.6(3) . . ?
C5 N1 H1A 117.7 . . ?
C1 N1 H1A 117.7 . . ?
Eu1 O1W H1WA 113.3 . . ?
Eu1 O1W H1WB 157.1 . . ?
H1WA O1W H1WB 70.4 . . ?
C6 O2 Eu1 141.0(2) . . ?
Eu1 O2W H2WA 142.3 . . ?
Eu1 O2W H2WB 115.8 . . ?
H2WA O2W H2WB 101.3 . . ?
C6 O3 Eu1 134.2(2) . 2_676 ?
H3WA O3W H3WB 54.7 . . ?
C7 O4 Eu1 120.5(2) . . ?
C7 O5 Eu1 119.7(2) . 2_677 ?
C8 O6 Eu1 118.4(2) . . ?
C8 O7 Eu1 117.3(2) . 2_666 ?

loop_
_geom_bond_atom_site_label_1
_geom_bond_atom_site_label_2
_geom_bond_distance
_geom_bond_site_symmetry_2
_geom_bond_publ_flag
Eu1 O3 2.346(3) 2_676 ?
Eu1 O2 2.373(3) . ?
Eu1 O2W 2.391(3) . ?
Eu1 O6 2.401(3) . ?
Eu1 O1W 2.419(3) . ?
Eu1 O7 2.429(3) 2_666 ?
Eu1 O4 2.441(3) . ?
Eu1 O5 2.470(3) 2_677 ?
C1 O1 1.252(5) . ?
C1 N1 1.368(5) . ?
C1 C2 1.428(5) . ?
C2 C3 1.362(5) . ?
C2 H2A 0.9300 . ?
C3 C4 1.414(5) . ?
C3 H3A 0.9300 . ?
C4 C5 1.359(5) . ?
C4 C6 1.485(5) . ?
C5 N1 1.355(5) . ?
C5 H5A 0.9300 . ?
C6 O2 1.247(4) . ?
C6 O3 1.266(4) . ?
C7 O4 1.245(4) . ?
C7 O5 1.254(4) . ?
C7 C7 1.544(7) 2_677 ?
C8 O6 1.246(4) . ?
C8 O7 1.257(4) . ?
C8 C8 1.545(8) 2_666 ?
N1 H1A 0.8600 . ?
O1W H1WA 0.8537 . ?
O1W H1WB 0.8520 . ?
O2W H2WA 0.8520 . ?
O2W H2WB 0.8511 . ?
O3 Eu1 2.346(3) 2_676 ?
O3W H3WA 0.9860 . ?
O3W H3WB 0.8495 . ?
O5 Eu1 2.470(2) 2_677 ?
O7 Eu1 2.429(3) 2_666 ?

loop_
_geom_hbond_atom_site_label_D
_geom_hbond_atom_site_label_H
_geom_hbond_atom_site_label_A
_geom_hbond_distance_DH
_geom_hbond_distance_HA
_geom_hbond_distance_DA
_geom_hbond_angle_DHA
_geom_hbond_site_symmetry_A
O2W H2WA O1 0.85 1.80 2.642(4) 172.4 1_566
O2W H2WB O3 0.85 2.08 2.841(4) 148.6 .
O1W H1WA O1 0.85 1.93 2.745(4) 160.0 2_565
O3W H3WB O7 0.85 2.29 2.890(5) 128.1 2_666
